data_4519031
loop_
_publ_author_name
'Leonardus, Mario'
'Rameez, Mohammad'
'Wu, Wen-Ti'
'Hung, Chen-Hsiung'

_publ_section_title
;
 Tuning Alkyl Chain Lengths of Oxasmaragdyrins-B(OR)2 for Optimizing
 Hole-Transport and Efficiency in Perovskite Solar Cells
;
_journal_issue 9
_journal_name_full 'ACS Applied Energy Materials'
_journal_page_first 9090
_journal_page_last 9098
_journal_paper_doi 10.1021/acsaem.1c01383
_journal_volume 4
_journal_year 2021
_chemical_formula_moiety 'C60 H67 B N4 O3'
_chemical_formula_sum 'C60 H67 B N4 O3'
_chemical_formula_weight 902.98
_space_group_IT_number 61
_space_group_name_Hall '-P 2ac 2ab'
_space_group_name_H-M_alt 'P b c a'
_symmetry_cell_setting orthorhombic
_symmetry_Int_Tables_number 61
_symmetry_space_group_name_Hall '-P 2ac 2ab'
_symmetry_space_group_name_H-M 'P b c a'
_atom_sites_solution_hydrogens mixed
_cell_angle_alpha 90
_cell_angle_beta 90
_cell_angle_gamma 90
_cell_formula_units_Z 8
_cell_length_a 19.5388(3)
_cell_length_b 12.9417(2)
_cell_length_c 39.3208(6)
_cell_measurement_reflns_used 9764
_cell_measurement_temperature 100.0(2)
_cell_measurement_theta_max 65.08
_cell_measurement_theta_min 3.19
_cell_volume 9942.9(3)
_computing_cell_refinement 'APEX3 v2015.9-0 (Bruker AXS)'
_computing_data_collection 'Bruker Instrument Service v2012.12.0.3'
_computing_data_reduction 'SAINT V8.35A (Bruker AXS Inc., 2015)'
_computing_molecular_graphics 'shelXle (C.B. Huebschle, rev 740)'
_computing_publication_material 'WinGX publication routines (Farrugia, 2014)'
_computing_structure_refinement 'SHELXL-2016/6 (Sheldrick, 2016)'
_computing_structure_solution 'SHELXT 2014/5 (Sheldrick, 2014)'
_diffrn_ambient_temperature 100.0(2)
_diffrn_measured_fraction_theta_full 0.974
_diffrn_measured_fraction_theta_max 0.974
_diffrn_measurement_device_type 'Bruker APEX-II CCD'
_diffrn_measurement_method '\f and \w scans'
_diffrn_radiation_monochromator graphite
_diffrn_radiation_type CuK\a
_diffrn_radiation_wavelength 1.54178
_diffrn_reflns_av_R_equivalents 0.0352
_diffrn_reflns_av_unetI/netI 0.0114
_diffrn_reflns_Laue_measured_fraction_full 0.974
_diffrn_reflns_Laue_measured_fraction_max 0.974
_diffrn_reflns_limit_h_max 22
_diffrn_reflns_limit_h_min -22
_diffrn_reflns_limit_k_max 15
_diffrn_reflns_limit_k_min -15
_diffrn_reflns_limit_l_max 46
_diffrn_reflns_limit_l_min -46
_diffrn_reflns_number 212143
_diffrn_reflns_point_group_measured_fraction_full 0.974
_diffrn_reflns_point_group_measured_fraction_max 0.974
_diffrn_reflns_theta_full 65.079
_diffrn_reflns_theta_max 65.079
_diffrn_reflns_theta_min 2.247
_diffrn_standards_number 0
_exptl_absorpt_coefficient_mu 0.57
_exptl_absorpt_correction_T_max 1
_exptl_absorpt_correction_T_min 0.9257
_exptl_absorpt_correction_type numerical
_exptl_absorpt_process_details 'Bruker SADABS, 1996'
_exptl_crystal_colour blue
_exptl_crystal_density_diffrn 1.206
_exptl_crystal_density_meas ?
_exptl_crystal_density_method 'not measured'
_exptl_crystal_description prism
_exptl_crystal_F_000 3872
_exptl_crystal_size_max 0.348
_exptl_crystal_size_mid 0.252
_exptl_crystal_size_min 0.214
_refine_diff_density_max 1.342
_refine_diff_density_min -1.008
_refine_diff_density_rms 0.065
_refine_ls_extinction_method none
_refine_ls_goodness_of_fit_ref 1.06
_refine_ls_hydrogen_treatment mixed
_refine_ls_matrix_type full
_refine_ls_number_parameters 625
_refine_ls_number_reflns 8247
_refine_ls_number_restraints 2
_refine_ls_restrained_S_all 1.06
_refine_ls_R_factor_all 0.077
_refine_ls_R_factor_gt 0.0735
_refine_ls_shift/su_max 0
_refine_ls_shift/su_mean 0
_refine_ls_structure_factor_coef Fsqd
_refine_ls_weighting_details 'w=1/[\s^2^(Fo^2^)+(0.0757P)^2^+19.7358P] where P=(Fo^2^+2Fc^2^)/3'
_refine_ls_weighting_scheme calc
_refine_ls_wR_factor_gt 0.183
_refine_ls_wR_factor_ref 0.1857
_reflns_Friedel_coverage 0
_reflns_number_gt 7697
_reflns_number_total 8247
_reflns_threshold_expression 'I > 2\s(I)'
_cod_data_source_file ae1c01383_si_002.cif
_cod_data_source_block i17785
_cod_depositor_comments
;
The following automatic conversions were performed:

data item '_exptl_crystal_density_meas' value 'none' was changed to
'?' -- the value is perceived as not measured.

Automatic conversion script
Id: cif_fix_values 7556 2019-12-06 15:28:31Z antanas 
;
_cod_database_code 4519031
_shelx_estimated_absorpt_t_min 0.826
_shelx_estimated_absorpt_t_max 0.888
_shelx_shelxl_version_number 2016/6

loop_
_symmetry_equiv_pos_as_xyz
'x, y, z'
'-x+1/2, -y, z+1/2'
'-x, y+1/2, -z+1/2'
'x+1/2, -y+1/2, -z'
'-x, -y, -z'
'x-1/2, y, -z-1/2'
'x, -y-1/2, z-1/2'
'-x-1/2, y-1/2, z'

loop_
_atom_site_label
_atom_site_type_symbol
_atom_site_fract_x
_atom_site_fract_y
_atom_site_fract_z
_atom_site_U_iso_or_equiv
_atom_site_adp_type
_atom_site_occupancy
_atom_site_site_symmetry_order
_atom_site_calc_flag
_atom_site_refinement_flags_posn
_atom_site_refinement_flags_adp
_atom_site_refinement_flags_occupancy
_atom_site_disorder_assembly
_atom_site_disorder_group
O1 O 0.46655(9) 0.83223(14) 0.35413(4) 0.0255(4) Uani 1 1 d . . . . .
O2 O 0.41112(8) 0.70765(13) 0.42526(4) 0.0238(4) Uani 1 1 d . . . . .
O3 O 0.41260(9) 0.60293(14) 0.37878(4) 0.0258(4) Uani 1 1 d . . . . .
N1 N 0.53647(10) 0.66627(16) 0.39725(5) 0.0229(5) Uani 1 1 d D . . . .
N2 N 0.43785(11) 0.52220(16) 0.43424(5) 0.0247(5) Uani 1 1 d . . . . .
N3 N 0.31917(11) 0.57571(18) 0.42035(5) 0.0270(5) Uani 1 1 d . . . . .
N4 N 0.32407(11) 0.76409(19) 0.37349(6) 0.0299(5) Uani 1 1 d D . . . .
B1 B 0.39551(14) 0.6039(2) 0.41486(8) 0.0256(6) Uani 1 1 d . . . . .
C1 C 0.58949(12) 0.73218(19) 0.39090(6) 0.0237(5) Uani 1 1 d . . . . .
C2 C 0.64271(13) 0.7038(2) 0.41349(7) 0.0264(6) Uani 1 1 d . . . . .
H2 H 0.686579 0.735157 0.414821 0.032 Uiso 1 1 calc R U . . .
C3 C 0.61998(13) 0.6230(2) 0.43312(7) 0.0267(6) Uani 1 1 d . . . . .
H3 H 0.645379 0.589027 0.450418 0.032 Uiso 1 1 calc R U . . .
C4 C 0.55252(13) 0.59937(19) 0.42320(6) 0.0235(5) Uani 1 1 d . . . . .
C5 C 0.50759(13) 0.52555(19) 0.43840(7) 0.0246(5) Uani 1 1 d . . . . .
C6 C 0.52606(13) 0.4462(2) 0.46124(7) 0.0280(6) Uani 1 1 d . . . . .
H6 H 0.571185 0.430687 0.468642 0.034 Uiso 1 1 calc R U . . .
C7 C 0.46769(13) 0.3953(2) 0.47090(7) 0.0286(6) Uani 1 1 d . . . . .
H7 H 0.465109 0.338806 0.486263 0.034 Uiso 1 1 calc R U . . .
C8 C 0.41192(13) 0.4423(2) 0.45386(7) 0.0264(6) Uani 1 1 d . . . . .
C9 C 0.34092(13) 0.4232(2) 0.45482(7) 0.0277(6) Uani 1 1 d . . . . .
C10 C 0.29633(13) 0.4874(2) 0.43677(6) 0.0287(6) Uani 1 1 d . . . . .
C11 C 0.22473(14) 0.4795(2) 0.43070(7) 0.0333(6) Uani 1 1 d . . . . .
H11 H 0.195545 0.425844 0.438579 0.04 Uiso 1 1 calc R U . . .
C12 C 0.20544(14) 0.5622(2) 0.41162(7) 0.0342(7) Uani 1 1 d . . . . .
H12 H 0.160276 0.576737 0.404054 0.041 Uiso 1 1 calc R U . . .
C13 C 0.26438(13) 0.6233(2) 0.40495(6) 0.0288(6) Uani 1 1 d . . . . .
C14 C 0.26659(13) 0.7124(2) 0.38397(7) 0.0295(6) Uani 1 1 d . . . . .
C15 C 0.21154(14) 0.7563(2) 0.36602(7) 0.0325(6) Uani 1 1 d . . . . .
H15 H 0.164682 0.738241 0.368529 0.039 Uiso 1 1 calc R U . . .
C16 C 0.23704(14) 0.8296(2) 0.34431(7) 0.0323(6) Uani 1 1 d . . . . .
H16 H 0.21099 0.870631 0.329008 0.039 Uiso 1 1 calc R U . . .
C17 C 0.30883(13) 0.8337(2) 0.34861(6) 0.0281(6) Uani 1 1 d . . . . .
C18 C 0.35709(14) 0.8924(2) 0.32971(6) 0.0290(6) Uani 1 1 d . . . . .
C19 C 0.42778(14) 0.8943(2) 0.33202(6) 0.0279(6) Uani 1 1 d . . . . .
C20 C 0.47345(14) 0.9573(2) 0.31345(7) 0.0314(6) Uani 1 1 d . . . . .
H20 H 0.461116 1.006123 0.296496 0.038 Uiso 1 1 calc R U . . .
C21 C 0.53829(14) 0.9358(2) 0.32407(7) 0.0306(6) Uani 1 1 d . . . . .
H21 H 0.578833 0.967681 0.315845 0.037 Uiso 1 1 calc R U . . .
C22 C 0.53530(13) 0.8585(2) 0.34930(6) 0.0255(6) Uani 1 1 d . . . . .
C23 C 0.58950(13) 0.8146(2) 0.36690(6) 0.0242(5) Uani 1 1 d . . . . .
C24 C 0.31300(14) 0.3389(2) 0.47642(7) 0.0299(6) Uani 1 1 d . . . . .
C25 C 0.34147(16) 0.2405(2) 0.47715(8) 0.0374(7) Uani 1 1 d . . . . .
H25 H 0.37853 0.22446 0.462434 0.045 Uiso 1 1 calc R U . . .
C26 C 0.31648(17) 0.1653(2) 0.49911(8) 0.0428(8) Uani 1 1 d . . . . .
H26 H 0.337051 0.098832 0.499387 0.051 Uiso 1 1 calc R U . . .
C27 C 0.26174(16) 0.1861(3) 0.52071(8) 0.0401(7) Uani 1 1 d . . . . .
C28 C 0.23249(14) 0.2830(3) 0.51965(7) 0.0371(7) Uani 1 1 d . . . . .
H28 H 0.194705 0.298085 0.53402 0.045 Uiso 1 1 calc R U . . .
C29 C 0.25735(14) 0.3589(2) 0.49791(7) 0.0325(6) Uani 1 1 d . . . . .
H29 H 0.23636 0.425086 0.497615 0.039 Uiso 1 1 calc R U . . .
C30 C 0.2349(2) 0.1050(3) 0.54494(10) 0.0573(10) Uani 1 1 d . . . . .
H30A H 0.21218 0.138831 0.56417 0.086 Uiso 1 1 calc R U . . .
H30B H 0.273032 0.062929 0.553307 0.086 Uiso 1 1 calc R U . . .
H30C H 0.202015 0.060647 0.533045 0.086 Uiso 1 1 calc R U . . .
C31 C 0.32603(13) 0.9587(2) 0.30239(7) 0.0300(6) Uani 1 1 d . . . . .
C32 C 0.32821(17) 0.9283(3) 0.26861(7) 0.0421(7) Uani 1 1 d . . . . .
H32 H 0.353359 0.868456 0.262333 0.051 Uiso 1 1 calc R U . . .
C33 C 0.29394(18) 0.9847(3) 0.24387(8) 0.0463(8) Uani 1 1 d . . . . .
H33 H 0.295395 0.961991 0.220909 0.056 Uiso 1 1 calc R U . . .
C34 C 0.25771(15) 1.0732(2) 0.25190(7) 0.0373(7) Uani 1 1 d . . . . .
C35 C 0.25788(16) 1.1054(2) 0.28549(7) 0.0379(7) Uani 1 1 d . . . . .
H35 H 0.234877 1.167401 0.291557 0.046 Uiso 1 1 calc R U . . .
C36 C 0.29115(15) 1.0484(2) 0.31043(7) 0.0363(7) Uani 1 1 d . . . . .
H36 H 0.289942 1.071446 0.333363 0.044 Uiso 1 1 calc R U . . .
C37 C 0.21883(19) 1.1331(3) 0.22514(8) 0.0501(8) Uani 1 1 d . . . . .
H37A H 0.23739 1.203285 0.223552 0.075 Uiso 1 1 calc R U . . .
H37B H 0.170333 1.136403 0.231399 0.075 Uiso 1 1 calc R U . . .
H37C H 0.223563 1.098424 0.203105 0.075 Uiso 1 1 calc R U . . .
C38 C 0.65846(13) 0.8615(2) 0.36072(6) 0.0251(5) Uani 1 1 d . . . . .
C39 C 0.67309(14) 0.9627(2) 0.37051(7) 0.0306(6) Uani 1 1 d . . . . .
H39 H 0.637981 1.004297 0.380108 0.037 Uiso 1 1 calc R U . . .
C40 C 0.73801(15) 1.0033(2) 0.36642(7) 0.0333(6) Uani 1 1 d . . . . .
H40 H 0.7468 1.072318 0.373395 0.04 Uiso 1 1 calc R U . . .
C41 C 0.79069(14) 0.9452(2) 0.35231(7) 0.0298(6) Uani 1 1 d . . . . .
C42 C 0.77588(14) 0.8445(2) 0.34234(7) 0.0303(6) Uani 1 1 d . . . . .
H42 H 0.810889 0.80321 0.332532 0.036 Uiso 1 1 calc R U . . .
C43 C 0.71078(13) 0.8034(2) 0.34649(7) 0.0288(6) Uani 1 1 d . . . . .
H43 H 0.701953 0.734397 0.339482 0.035 Uiso 1 1 calc R U . . .
C44 C 0.86155(15) 0.9894(3) 0.34793(8) 0.0395(7) Uani 1 1 d . . . . .
H44A H 0.889375 0.941687 0.334369 0.059 Uiso 1 1 calc R U . . .
H44B H 0.882745 0.998925 0.370295 0.059 Uiso 1 1 calc R U . . .
H44C H 0.858585 1.056129 0.336268 0.059 Uiso 1 1 calc R U . . .
C45 C 0.41339(14) 0.7366(2) 0.46006(7) 0.0295(6) Uani 1 1 d . . . . .
H45A H 0.421933 0.674934 0.474332 0.035 Uiso 1 1 calc R U . . .
H45B H 0.368954 0.76692 0.466892 0.035 Uiso 1 1 calc R U . . .
C46 C 0.47038(15) 0.8154(2) 0.46533(7) 0.0335(6) Uani 1 1 d . . . . .
H46A H 0.472843 0.833443 0.48976 0.04 Uiso 1 1 calc R U . . .
H46B H 0.51461 0.783652 0.458843 0.04 Uiso 1 1 calc R U . . .
C47 C 0.46004(14) 0.9134(2) 0.44478(8) 0.0336(6) Uani 1 1 d . . . . .
H47A H 0.419021 0.949446 0.453581 0.04 Uiso 1 1 calc R U . . .
H47B H 0.450502 0.893774 0.420905 0.04 Uiso 1 1 calc R U . . .
C48 C 0.51986(15) 0.9889(2) 0.44506(8) 0.0367(7) Uani 1 1 d . . . . .
H48A H 0.562279 0.952497 0.4383 0.044 Uiso 1 1 calc R U . . .
H48B H 0.52638 1.016231 0.468355 0.044 Uiso 1 1 calc R U . . .
C49 C 0.50637(17) 1.0797(3) 0.42023(9) 0.0474(8) Uani 1 1 d . . . . .
H49A H 0.504114 1.051965 0.396794 0.057 Uiso 1 1 calc R U . . .
H49B H 0.46113 1.110086 0.425578 0.057 Uiso 1 1 calc R U . . .
C50 C 0.5595(2) 1.1645(3) 0.42129(9) 0.0504(9) Uani 1 1 d . . . . .
H50A H 0.604491 1.13582 0.41454 0.06 Uiso 1 1 calc R U . A 1
H50B H 0.563581 1.190804 0.444839 0.06 Uiso 1 1 calc R U . A 1
C51 C 0.5399(5) 1.2584(6) 0.39627(19) 0.058(2) Uani 0.663(11) 1 d . . P B 1
H51A H 0.494728 1.286435 0.403024 0.07 Uiso 0.663(11) 1 calc R U P B 1
H51B H 0.574072 1.314249 0.398951 0.07 Uiso 0.663(11) 1 calc R U P B 1
C52 C 0.5371(4) 1.2264(5) 0.35904(15) 0.071(3) Uani 0.663(11) 1 d . . P B 1
H52A H 0.575238 1.179744 0.354033 0.107 Uiso 0.663(11) 1 calc R U P B 1
H52B H 0.540421 1.287952 0.344614 0.107 Uiso 0.663(11) 1 calc R U P B 1
H52C H 0.493676 1.190969 0.354514 0.107 Uiso 0.663(11) 1 calc R U P B 1
C51' C 0.5705(8) 1.2245(11) 0.3897(4) 0.049(4) Uani 0.337(11) 1 d . . P B 2
H51C H 0.588023 1.179133 0.371379 0.059 Uiso 0.337(11) 1 calc R U P B 2
H51D H 0.603924 1.28065 0.393618 0.059 Uiso 0.337(11) 1 calc R U P B 2
C52' C 0.5007(6) 1.2692(11) 0.3799(3) 0.062(4) Uani 0.337(11) 1 d . . P B 2
H52D H 0.466268 1.214083 0.380086 0.093 Uiso 0.337(11) 1 calc R U P B 2
H52E H 0.503334 1.299298 0.357052 0.093 Uiso 0.337(11) 1 calc R U P B 2
H52F H 0.487677 1.322883 0.39624 0.093 Uiso 0.337(11) 1 calc R U P B 2
C53 C 0.3900(3) 0.5250(5) 0.35693(16) 0.0525(5) Uiso 0.638(3) 1 d . . P C 3
H53A H 0.340452 0.513315 0.360429 0.063 Uiso 0.638(3) 1 calc R U P C 3
H53B H 0.414319 0.459808 0.362275 0.063 Uiso 0.638(3) 1 calc R U P C 3
C54 C 0.4027(3) 0.5534(5) 0.32080(16) 0.0525(5) Uiso 0.638(3) 1 d . . P C 3
H54A H 0.380728 0.620906 0.316235 0.063 Uiso 0.638(3) 1 calc R U P C 3
H54B H 0.380444 0.501441 0.306016 0.063 Uiso 0.638(3) 1 calc R U P C 3
C55 C 0.4774(3) 0.5607(5) 0.31112(17) 0.0525(5) Uiso 0.638(3) 1 d . . P C 3
H55A H 0.499074 0.493108 0.315981 0.063 Uiso 0.638(3) 1 calc R U P C 3
H55B H 0.499327 0.612392 0.326126 0.063 Uiso 0.638(3) 1 calc R U P C 3
C56 C 0.4935(3) 0.5895(5) 0.27433(15) 0.0525(5) Uiso 0.638(3) 1 d . . P C 3
H56A H 0.541605 0.570191 0.269493 0.063 Uiso 0.638(3) 1 calc R U P C 3
H56B H 0.463984 0.547747 0.259175 0.063 Uiso 0.638(3) 1 calc R U P C 3
C57 C 0.4841(3) 0.7011(5) 0.26560(15) 0.0525(5) Uiso 0.638(3) 1 d . . P C 3
H57A H 0.434337 0.715472 0.266529 0.063 Uiso 0.638(3) 1 calc R U P C 3
H57B H 0.505516 0.741873 0.284062 0.063 Uiso 0.638(3) 1 calc R U P C 3
C58 C 0.5094(3) 0.7431(5) 0.23340(14) 0.0525(5) Uiso 0.638(3) 1 d . . P C 3
H58A H 0.485045 0.809922 0.231251 0.063 Uiso 0.638(3) 1 calc R U P C 3
H58B H 0.488519 0.697514 0.216048 0.063 Uiso 0.638(3) 1 calc R U P C 3
C59 C 0.5846(3) 0.7673(5) 0.21827(16) 0.0525(5) Uiso 0.638(3) 1 d . . P C 3
H59A H 0.605639 0.702822 0.209692 0.063 Uiso 0.638(3) 1 calc R U P C 3
H59B H 0.580961 0.816658 0.199116 0.063 Uiso 0.638(3) 1 calc R U P C 3
C60 C 0.6270(3) 0.8114(5) 0.24521(16) 0.0525(5) Uiso 0.638(3) 1 d . . P C 3
H60A H 0.610847 0.881202 0.250575 0.079 Uiso 0.638(3) 1 calc R U P C 3
H60B H 0.67468 0.814569 0.237561 0.079 Uiso 0.638(3) 1 calc R U P C 3
H60C H 0.623905 0.767943 0.265567 0.079 Uiso 0.638(3) 1 calc R U P C 3
C53' C 0.4113(6) 0.5019(9) 0.3625(3) 0.0525(5) Uiso 0.362(3) 1 d . . P C 4
H53C H 0.368068 0.466105 0.3682 0.063 Uiso 0.362(3) 1 calc R U P C 4
H53D H 0.449789 0.459519 0.371019 0.063 Uiso 0.362(3) 1 calc R U P C 4
C54' C 0.4168(6) 0.5127(9) 0.3256(3) 0.0525(5) Uiso 0.362(3) 1 d . . P C 4
H54C H 0.432087 0.444681 0.31695 0.063 Uiso 0.362(3) 1 calc R U P C 4
H54D H 0.36964 0.522899 0.317111 0.063 Uiso 0.362(3) 1 calc R U P C 4
C55' C 0.4589(6) 0.5896(9) 0.3086(3) 0.0525(5) Uiso 0.362(3) 1 d . . P C 4
H55C H 0.454027 0.652191 0.322909 0.063 Uiso 0.362(3) 1 calc R U P C 4
H55D H 0.506386 0.565282 0.312319 0.063 Uiso 0.362(3) 1 calc R U P C 4
C56' C 0.4591(6) 0.6268(9) 0.2759(3) 0.0525(5) Uiso 0.362(3) 1 d . . P C 4
H56C H 0.422742 0.679662 0.273859 0.063 Uiso 0.362(3) 1 calc R U P C 4
H56D H 0.447004 0.569316 0.260349 0.063 Uiso 0.362(3) 1 calc R U P C 4
C57' C 0.5344(5) 0.6800(8) 0.2621(3) 0.0525(5) Uiso 0.362(3) 1 d . . P C 4
H57C H 0.538898 0.739753 0.277693 0.063 Uiso 0.362(3) 1 calc R U P C 4
H57D H 0.56807 0.629058 0.270697 0.063 Uiso 0.362(3) 1 calc R U P C 4
C58' C 0.5743(6) 0.7244(9) 0.2271(3) 0.0525(5) Uiso 0.362(3) 1 d . . P C 4
H58C H 0.619192 0.691429 0.222775 0.063 Uiso 0.362(3) 1 calc R U P C 4
H58D H 0.545413 0.723883 0.206459 0.063 Uiso 0.362(3) 1 calc R U P C 4
C59' C 0.5786(6) 0.8147(8) 0.2418(3) 0.0525(5) Uiso 0.362(3) 1 d . . P C 4
H59C H 0.555443 0.810512 0.264152 0.063 Uiso 0.362(3) 1 calc R U P C 4
H59D H 0.553089 0.865258 0.227806 0.063 Uiso 0.362(3) 1 calc R U P C 4
C60' C 0.6471(5) 0.8539(9) 0.2471(3) 0.0525(5) Uiso 0.362(3) 1 d . . P C 4
H60D H 0.67991 0.796675 0.246013 0.079 Uiso 0.362(3) 1 calc R U P C 4
H60E H 0.64988 0.886942 0.269488 0.079 Uiso 0.362(3) 1 calc R U P C 4
H60F H 0.658005 0.904623 0.22941 0.079 Uiso 0.362(3) 1 calc R U P C 4
H1 H 0.4942(11) 0.664(2) 0.3853(7) 0.038(9) Uiso 1 1 d D . . . .
H4 H 0.3683(12) 0.746(3) 0.3813(9) 0.064(12) Uiso 1 1 d D . . . .

loop_
_atom_site_aniso_label
_atom_site_aniso_U_11
_atom_site_aniso_U_22
_atom_site_aniso_U_33
_atom_site_aniso_U_23
_atom_site_aniso_U_13
_atom_site_aniso_U_12
O1 0.0218(9) 0.0298(10) 0.0248(9) 0.0021(7) 0.0002(7) 0.0015(8)
O2 0.0217(9) 0.0249(9) 0.0249(9) 0.0006(7) -0.0005(7) 0.0011(7)
O3 0.0210(9) 0.0292(10) 0.0271(9) -0.0033(7) 0.0008(7) -0.0045(7)
N1 0.0189(10) 0.0225(11) 0.0274(11) -0.0005(9) 0.0006(8) 0.0002(9)
N2 0.0210(11) 0.0234(11) 0.0297(11) -0.0002(9) 0.0020(9) -0.0030(9)
N3 0.0212(11) 0.0328(12) 0.0269(11) 0.0003(9) 0.0013(9) -0.0027(9)
N4 0.0211(11) 0.0403(14) 0.0283(12) 0.0066(10) 0.0005(9) 0.0025(10)
B1 0.0174(14) 0.0289(16) 0.0304(15) 0.0007(12) 0.0006(11) -0.0015(12)
C1 0.0206(12) 0.0207(13) 0.0298(13) -0.0038(10) 0.0033(10) -0.0005(10)
C2 0.0185(12) 0.0264(14) 0.0344(14) -0.0022(11) -0.0004(10) -0.0020(11)
C3 0.0218(12) 0.0249(14) 0.0335(14) 0.0006(11) -0.0015(10) 0.0013(11)
C4 0.0214(12) 0.0192(12) 0.0298(13) -0.0016(10) 0.0015(10) 0.0019(10)
C5 0.0218(12) 0.0216(13) 0.0305(13) -0.0041(10) 0.0021(10) 0.0020(10)
C6 0.0233(13) 0.0229(13) 0.0379(15) 0.0004(11) 0.0004(11) 0.0019(11)
C7 0.0290(14) 0.0207(13) 0.0362(14) 0.0003(11) 0.0026(11) 0.0010(11)
C8 0.0278(13) 0.0225(13) 0.0290(13) -0.0023(10) 0.0033(11) -0.0036(11)
C9 0.0261(13) 0.0296(14) 0.0275(13) -0.0036(11) 0.0022(10) -0.0055(11)
C10 0.0247(13) 0.0363(15) 0.0252(13) -0.0015(11) 0.0036(10) -0.0073(12)
C11 0.0232(13) 0.0490(18) 0.0277(14) 0.0001(12) 0.0025(11) -0.0099(13)
C12 0.0192(13) 0.0545(19) 0.0288(14) 0.0011(13) -0.0007(11) -0.0038(13)
C13 0.0213(13) 0.0402(16) 0.0248(13) -0.0009(11) 0.0003(10) 0.0002(12)
C14 0.0215(13) 0.0404(16) 0.0265(13) -0.0024(12) 0.0007(10) 0.0007(12)
C15 0.0209(13) 0.0432(17) 0.0335(14) -0.0020(12) 0.0004(11) 0.0035(12)
C16 0.0262(14) 0.0421(17) 0.0287(13) -0.0016(12) -0.0021(11) 0.0085(12)
C17 0.0257(13) 0.0344(15) 0.0241(13) -0.0009(11) -0.0002(10) 0.0058(11)
C18 0.0289(14) 0.0339(15) 0.0240(13) -0.0007(11) 0.0007(11) 0.0067(12)
C19 0.0297(14) 0.0316(15) 0.0224(12) 0.0017(11) -0.0008(10) 0.0043(12)
C20 0.0329(15) 0.0360(16) 0.0253(13) 0.0060(11) 0.0000(11) 0.0026(12)
C21 0.0293(14) 0.0336(15) 0.0288(14) 0.0026(11) 0.0038(11) -0.0024(12)
C22 0.0237(13) 0.0270(14) 0.0258(13) -0.0027(10) 0.0030(10) -0.0009(11)
C23 0.0239(13) 0.0235(13) 0.0251(12) -0.0049(10) 0.0016(10) -0.0022(11)
C24 0.0282(14) 0.0338(15) 0.0277(13) -0.0020(11) -0.0018(11) -0.0113(12)
C25 0.0396(16) 0.0332(16) 0.0394(16) -0.0041(13) 0.0075(13) -0.0109(13)
C26 0.0524(19) 0.0303(16) 0.0457(18) -0.0015(13) 0.0028(15) -0.0144(14)
C27 0.0419(17) 0.0422(18) 0.0361(15) -0.0003(13) -0.0006(13) -0.0225(15)
C28 0.0277(14) 0.053(2) 0.0301(14) -0.0014(13) -0.0014(11) -0.0157(14)
C29 0.0244(13) 0.0438(17) 0.0292(13) 0.0001(12) -0.0037(11) -0.0077(12)
C30 0.066(2) 0.052(2) 0.054(2) 0.0064(17) 0.0094(18) -0.0282(19)
C31 0.0257(13) 0.0379(16) 0.0264(13) 0.0035(11) 0.0006(11) 0.0024(12)
C32 0.0500(19) 0.0467(18) 0.0297(15) -0.0019(13) -0.0002(13) 0.0135(15)
C33 0.059(2) 0.055(2) 0.0242(14) -0.0009(13) -0.0058(14) 0.0098(17)
C34 0.0343(15) 0.0444(18) 0.0331(14) 0.0088(13) -0.0039(12) 0.0005(14)
C35 0.0389(16) 0.0397(17) 0.0353(15) 0.0059(13) 0.0022(13) 0.0100(14)
C36 0.0410(16) 0.0424(17) 0.0254(14) -0.0002(12) 0.0004(12) 0.0083(14)
C37 0.054(2) 0.055(2) 0.0404(17) 0.0127(16) -0.0106(15) 0.0045(17)
C38 0.0240(13) 0.0271(14) 0.0242(12) 0.0017(10) 0.0000(10) -0.0028(11)
C39 0.0314(14) 0.0267(14) 0.0337(14) -0.0022(11) 0.0049(11) -0.0022(12)
C40 0.0382(16) 0.0277(15) 0.0342(14) -0.0023(12) 0.0015(12) -0.0088(12)
C41 0.0277(14) 0.0341(15) 0.0277(13) 0.0019(11) -0.0022(11) -0.0066(12)
C42 0.0236(13) 0.0337(15) 0.0334(14) -0.0029(12) 0.0018(11) -0.0011(12)
C43 0.0268(14) 0.0262(14) 0.0333(14) -0.0033(11) -0.0003(11) -0.0037(11)
C44 0.0318(15) 0.0424(18) 0.0445(17) -0.0021(14) 0.0008(13) -0.0121(14)
C45 0.0332(14) 0.0290(14) 0.0265(13) -0.0003(11) 0.0045(11) 0.0047(12)
C46 0.0390(16) 0.0327(15) 0.0289(14) -0.0056(12) -0.0027(12) 0.0036(13)
C47 0.0306(14) 0.0319(15) 0.0384(15) -0.0008(12) 0.0006(12) 0.0013(12)
C48 0.0337(15) 0.0348(16) 0.0416(16) -0.0095(13) 0.0051(13) -0.0026(13)
C49 0.0412(18) 0.0416(19) 0.060(2) -0.0038(16) 0.0037(15) -0.0038(15)
C50 0.058(2) 0.047(2) 0.0469(19) -0.0076(15) 0.0057(16) -0.0095(17)
C51 0.082(6) 0.042(4) 0.051(4) -0.004(3) 0.008(4) -0.010(4)
C52 0.118(6) 0.046(4) 0.049(4) 0.001(3) 0.008(4) -0.013(4)
C51' 0.052(8) 0.044(8) 0.051(8) -0.002(6) 0.003(6) -0.006(6)
C52' 0.046(7) 0.091(10) 0.048(7) -0.026(6) -0.013(6) 0.015(6)

loop_
_atom_type_symbol
_atom_type_description
_atom_type_scat_dispersion_real
_atom_type_scat_dispersion_imag
_atom_type_scat_source
O O 0.0492 0.0322 'International Tables Vol C Tables 4.2.6.8 and 6.1.1.4'
N N 0.0311 0.018 'International Tables Vol C Tables 4.2.6.8 and 6.1.1.4'
B B 0.009 0.0039 'International Tables Vol C Tables 4.2.6.8 and 6.1.1.4'
C C 0.0181 0.0091 'International Tables Vol C Tables 4.2.6.8 and 6.1.1.4'
H H 0 0 'International Tables Vol C Tables 4.2.6.8 and 6.1.1.4'

loop_
_exptl_crystal_face_index_h
_exptl_crystal_face_index_k
_exptl_crystal_face_index_l
_exptl_crystal_face_perp_dist
1 -1 1 0.121
-1 1 -1 0.114
0 0 -1 0.126
0 0 1 0.124
-1 0 -1 0.118
1 0 1 0.158
1 -1 -1 0.132
-1 1 1 0.105
0 -1 -1 0.115
0 1 1 0.105
1 1 1 0.138
-1 -1 -1 0.126
1 0 0 0.174
-1 0 0 0.108
-1 -1 0 0.127
1 1 0 0.146
0 -1 0 0.107
0 1 0 0.082
-1 -1 1 0.126
1 1 -1 0.162
-1 0 1 0.131
1 0 -1 0.171
0 -1 1 0.106
0 1 -1 0.107
-1 1 0 0.113

loop_
_geom_angle_atom_site_label_1
_geom_angle_atom_site_label_2
_geom_angle_atom_site_label_3
_geom_angle
_geom_angle_site_symmetry_1
_geom_angle_site_symmetry_3
_geom_angle_publ_flag
C22 O1 C19 107.16(19) . . ?
C45 O2 B1 121.9(2) . . ?
C53 O3 B1 122.2(3) . . ?
C53' O3 B1 115.7(5) . . ?
C1 N1 C4 110.9(2) . . ?
C1 N1 H1 126(2) . . ?
C4 N1 H1 123(2) . . ?
C5 N2 C8 108.7(2) . . ?
C5 N2 B1 124.7(2) . . ?
C8 N2 B1 126.2(2) . . ?
C13 N3 C10 108.9(2) . . ?
C13 N3 B1 125.6(2) . . ?
C10 N3 B1 124.7(2) . . ?
C17 N4 C14 111.0(2) . . ?
C17 N4 H4 127(2) . . ?
C14 N4 H4 122(2) . . ?
O2 B1 O3 103.7(2) . . ?
O2 B1 N2 112.7(2) . . ?
O3 B1 N2 110.6(2) . . ?
O2 B1 N3 112.6(2) . . ?
O3 B1 N3 110.7(2) . . ?
N2 B1 N3 106.6(2) . . ?
N1 C1 C2 106.3(2) . . ?
N1 C1 C23 126.1(2) . . ?
C2 C1 C23 127.6(2) . . ?
C3 C2 C1 108.2(2) . . ?
C3 C2 H2 125.9 . . ?
C1 C2 H2 125.9 . . ?
C2 C3 C4 108.2(2) . . ?
C2 C3 H3 125.9 . . ?
C4 C3 H3 125.9 . . ?
N1 C4 C3 106.4(2) . . ?
N1 C4 C5 126.3(2) . . ?
C3 C4 C5 127.2(2) . . ?
N2 C5 C6 107.9(2) . . ?
N2 C5 C4 125.5(2) . . ?
C6 C5 C4 126.6(2) . . ?
C7 C6 C5 108.3(2) . . ?
C7 C6 H6 125.9 . . ?
C5 C6 H6 125.9 . . ?
C6 C7 C8 107.6(2) . . ?
C6 C7 H7 126.2 . . ?
C8 C7 H7 126.2 . . ?
N2 C8 C9 120.4(2) . . ?
N2 C8 C7 107.6(2) . . ?
C9 C8 C7 132.0(3) . . ?
C10 C9 C8 119.7(2) . . ?
C10 C9 C24 119.9(2) . . ?
C8 C9 C24 120.4(2) . . ?
N3 C10 C9 121.7(2) . . ?
N3 C10 C11 107.3(2) . . ?
C9 C10 C11 130.9(3) . . ?
C12 C11 C10 107.9(3) . . ?
C12 C11 H11 126 . . ?
C10 C11 H11 126 . . ?
C11 C12 C13 108.4(2) . . ?
C11 C12 H12 125.8 . . ?
C13 C12 H12 125.8 . . ?
N3 C13 C14 126.6(2) . . ?
N3 C13 C12 107.5(2) . . ?
C14 C13 C12 125.7(2) . . ?
N4 C14 C15 106.2(2) . . ?
N4 C14 C13 126.6(2) . . ?
C15 C14 C13 126.7(2) . . ?
C16 C15 C14 108.3(2) . . ?
C16 C15 H15 125.8 . . ?
C14 C15 H15 125.8 . . ?
C15 C16 C17 108.2(2) . . ?
C15 C16 H16 125.9 . . ?
C17 C16 H16 125.9 . . ?
N4 C17 C16 106.2(2) . . ?
N4 C17 C18 125.7(2) . . ?
C16 C17 C18 128.0(3) . . ?
C19 C18 C17 129.6(2) . . ?
C19 C18 C31 116.1(2) . . ?
C17 C18 C31 114.3(2) . . ?
C18 C19 O1 124.6(2) . . ?
C18 C19 C20 127.4(3) . . ?
O1 C19 C20 108.0(2) . . ?
C21 C20 C19 108.1(2) . . ?
C21 C20 H20 125.9 . . ?
C19 C20 H20 125.9 . . ?
C20 C21 C22 108.8(2) . . ?
C20 C21 H21 125.6 . . ?
C22 C21 H21 125.6 . . ?
C23 C22 O1 124.5(2) . . ?
C23 C22 C21 127.6(2) . . ?
O1 C22 C21 107.9(2) . . ?
C22 C23 C1 129.6(2) . . ?
C22 C23 C38 116.1(2) . . ?
C1 C23 C38 114.3(2) . . ?
C25 C24 C29 117.8(3) . . ?
C25 C24 C9 122.5(3) . . ?
C29 C24 C9 119.6(3) . . ?
C26 C25 C24 120.9(3) . . ?
C26 C25 H25 119.5 . . ?
C24 C25 H25 119.5 . . ?
C25 C26 C27 120.9(3) . . ?
C25 C26 H26 119.5 . . ?
C27 C26 H26 119.5 . . ?
C28 C27 C26 118.4(3) . . ?
C28 C27 C30 120.4(3) . . ?
C26 C27 C30 121.2(3) . . ?
C27 C28 C29 121.1(3) . . ?
C27 C28 H28 119.5 . . ?
C29 C28 H28 119.5 . . ?
C28 C29 C24 120.8(3) . . ?
C28 C29 H29 119.6 . . ?
C24 C29 H29 119.6 . . ?
C27 C30 H30A 109.5 . . ?
C27 C30 H30B 109.5 . . ?
H30A C30 H30B 109.5 . . ?
C27 C30 H30C 109.5 . . ?
H30A C30 H30C 109.5 . . ?
H30B C30 H30C 109.5 . . ?
C36 C31 C32 118.2(3) . . ?
C36 C31 C18 121.0(2) . . ?
C32 C31 C18 120.7(3) . . ?
C31 C32 C33 120.5(3) . . ?
C31 C32 H32 119.7 . . ?
C33 C32 H32 119.7 . . ?
C34 C33 C32 121.5(3) . . ?
C34 C33 H33 119.3 . . ?
C32 C33 H33 119.3 . . ?
C33 C34 C35 117.8(3) . . ?
C33 C34 C37 121.5(3) . . ?
C35 C34 C37 120.7(3) . . ?
C34 C35 C36 121.0(3) . . ?
C34 C35 H35 119.5 . . ?
C36 C35 H35 119.5 . . ?
C31 C36 C35 121.0(3) . . ?
C31 C36 H36 119.5 . . ?
C35 C36 H36 119.5 . . ?
C34 C37 H37A 109.5 . . ?
C34 C37 H37B 109.5 . . ?
H37A C37 H37B 109.5 . . ?
C34 C37 H37C 109.5 . . ?
H37A C37 H37C 109.5 . . ?
H37B C37 H37C 109.5 . . ?
C43 C38 C39 118.0(2) . . ?
C43 C38 C23 120.6(2) . . ?
C39 C38 C23 121.3(2) . . ?
C40 C39 C38 120.8(3) . . ?
C40 C39 H39 119.6 . . ?
C38 C39 H39 119.6 . . ?
C39 C40 C41 121.4(3) . . ?
C39 C40 H40 119.3 . . ?
C41 C40 H40 119.3 . . ?
C40 C41 C42 117.7(2) . . ?
C40 C41 C44 121.4(3) . . ?
C42 C41 C44 120.9(3) . . ?
C43 C42 C41 121.1(3) . . ?
C43 C42 H42 119.4 . . ?
C41 C42 H42 119.4 . . ?
C38 C43 C42 121.0(3) . . ?
C38 C43 H43 119.5 . . ?
C42 C43 H43 119.5 . . ?
C41 C44 H44A 109.5 . . ?
C41 C44 H44B 109.5 . . ?
H44A C44 H44B 109.5 . . ?
C41 C44 H44C 109.5 . . ?
H44A C44 H44C 109.5 . . ?
H44B C44 H44C 109.5 . . ?
O2 C45 C46 109.3(2) . . ?
O2 C45 H45A 109.8 . . ?
C46 C45 H45A 109.8 . . ?
O2 C45 H45B 109.8 . . ?
C46 C45 H45B 109.8 . . ?
H45A C45 H45B 108.3 . . ?
C47 C46 C45 112.9(2) . . ?
C47 C46 H46A 109 . . ?
C45 C46 H46A 109 . . ?
C47 C46 H46B 109 . . ?
C45 C46 H46B 109 . . ?
H46A C46 H46B 107.8 . . ?
C46 C47 C48 115.5(2) . . ?
C46 C47 H47A 108.4 . . ?
C48 C47 H47A 108.4 . . ?
C46 C47 H47B 108.4 . . ?
C48 C47 H47B 108.4 . . ?
H47A C47 H47B 107.5 . . ?
C47 C48 C49 110.6(3) . . ?
C47 C48 H48A 109.5 . . ?
C49 C48 H48A 109.5 . . ?
C47 C48 H48B 109.5 . . ?
C49 C48 H48B 109.5 . . ?
H48A C48 H48B 108.1 . . ?
C50 C49 C48 114.6(3) . . ?
C50 C49 H49A 108.6 . . ?
C48 C49 H49A 108.6 . . ?
C50 C49 H49B 108.6 . . ?
C48 C49 H49B 108.6 . . ?
H49A C49 H49B 107.6 . . ?
C51' C50 C49 117.2(6) . . ?
C49 C50 C51 111.6(4) . . ?
C49 C50 H50A 109.3 . . ?
C51 C50 H50A 109.3 . . ?
C49 C50 H50B 109.3 . . ?
C51 C50 H50B 109.3 . . ?
H50A C50 H50B 108 . . ?
C52 C51 C50 113.0(6) . . ?
C52 C51 H51A 109 . . ?
C50 C51 H51A 109 . . ?
C52 C51 H51B 109 . . ?
C50 C51 H51B 109 . . ?
H51A C51 H51B 107.8 . . ?
C51 C52 H52A 109.5 . . ?
C51 C52 H52B 109.5 . . ?
H52A C52 H52B 109.5 . . ?
C51 C52 H52C 109.5 . . ?
H52A C52 H52C 109.5 . . ?
H52B C52 H52C 109.5 . . ?
C50 C51' C52' 106.3(11) . . ?
C50 C51' H51C 110.5 . . ?
C52' C51' H51C 110.5 . . ?
C50 C51' H51D 110.5 . . ?
C52' C51' H51D 110.5 . . ?
H51C C51' H51D 108.7 . . ?
C51' C52' H52D 109.5 . . ?
C51' C52' H52E 109.5 . . ?
H52D C52' H52E 109.5 . . ?
C51' C52' H52F 109.5 . . ?
H52D C52' H52F 109.5 . . ?
H52E C52' H52F 109.5 . . ?
O3 C53 C54 110.8(5) . . ?
O3 C53 H53A 109.5 . . ?
C54 C53 H53A 109.5 . . ?
O3 C53 H53B 109.5 . . ?
C54 C53 H53B 109.5 . . ?
H53A C53 H53B 108.1 . . ?
C53 C54 C55 114.6(5) . . ?
C53 C54 H54A 108.6 . . ?
C55 C54 H54A 108.6 . . ?
C53 C54 H54B 108.6 . . ?
C55 C54 H54B 108.6 . . ?
H54A C54 H54B 107.6 . . ?
C54 C55 C56 117.0(5) . . ?
C54 C55 H55A 108.1 . . ?
C56 C55 H55A 108.1 . . ?
C54 C55 H55B 108.1 . . ?
C56 C55 H55B 108.1 . . ?
H55A C55 H55B 107.3 . . ?
C57 C56 C55 115.3(5) . . ?
C57 C56 H56A 108.5 . . ?
C55 C56 H56A 108.5 . . ?
C57 C56 H56B 108.5 . . ?
C55 C56 H56B 108.5 . . ?
H56A C56 H56B 107.5 . . ?
C58 C57 C56 121.0(5) . . ?
C58 C57 H57A 107.1 . . ?
C56 C57 H57A 107.1 . . ?
C58 C57 H57B 107.1 . . ?
C56 C57 H57B 107.1 . . ?
H57A C57 H57B 106.8 . . ?
C57 C58 C59 134.2(5) . . ?
C57 C58 H58A 103.6 . . ?
C59 C58 H58A 103.6 . . ?
C57 C58 H58B 103.6 . . ?
C59 C58 H58B 103.6 . . ?
H58A C58 H58B 105.3 . . ?
C60 C59 C58 108.9(5) . . ?
C60 C59 H59A 109.9 . . ?
C58 C59 H59A 109.9 . . ?
C60 C59 H59B 109.9 . . ?
C58 C59 H59B 109.9 . . ?
H59A C59 H59B 108.3 . . ?
C59 C60 H60A 109.5 . . ?
C59 C60 H60B 109.5 . . ?
H60A C60 H60B 109.5 . . ?
C59 C60 H60C 109.5 . . ?
H60A C60 H60C 109.5 . . ?
H60B C60 H60C 109.5 . . ?
O3 C53' C54' 110.5(9) . . ?
O3 C53' H53C 109.5 . . ?
C54' C53' H53C 109.5 . . ?
O3 C53' H53D 109.5 . . ?
C54' C53' H53D 109.5 . . ?
H53C C53' H53D 108.1 . . ?
C55' C54' C53' 124.3(10) . . ?
C55' C54' H54C 106.3 . . ?
C53' C54' H54C 106.3 . . ?
C55' C54' H54D 106.3 . . ?
C53' C54' H54D 106.3 . . ?
H54C C54' H54D 106.4 . . ?
C56' C55' C54' 132.2(11) . . ?
C56' C55' H55C 104.2 . . ?
C54' C55' H55C 104.2 . . ?
C56' C55' H55D 104.2 . . ?
C54' C55' H55D 104.2 . . ?
H55C C55' H55D 105.5 . . ?
C55' C56' C57' 116.0(9) . . ?
C55' C56' H56C 108.3 . . ?
C57' C56' H56C 108.3 . . ?
C55' C56' H56D 108.3 . . ?
C57' C56' H56D 108.3 . . ?
H56C C56' H56D 107.4 . . ?
C58' C57' C56' 142.5(8) . . ?
C58' C57' H57C 101.3 . . ?
C56' C57' H57C 101.3 . . ?
C58' C57' H57D 101.3 . . ?
C56' C57' H57D 101.3 . . ?
H57C C57' H57D 104.6 . . ?
C59' C58' C57' 88.5(8) . . ?
C59' C58' H58C 113.9 . . ?
C57' C58' H58C 113.9 . . ?
C59' C58' H58D 113.9 . . ?
C57' C58' H58D 113.9 . . ?
H58C C58' H58D 111.1 . . ?
C58' C59' C60' 115.9(10) . . ?
C58' C59' H59C 108.3 . . ?
C60' C59' H59C 108.3 . . ?
C58' C59' H59D 108.3 . . ?
C60' C59' H59D 108.3 . . ?
H59C C59' H59D 107.4 . . ?
C59' C60' H60D 109.5 . . ?
C59' C60' H60E 109.5 . . ?
H60D C60' H60E 109.5 . . ?
C59' C60' H60F 109.5 . . ?
H60D C60' H60F 109.5 . . ?
H60E C60' H60F 109.5 . . ?

loop_
_geom_bond_atom_site_label_1
_geom_bond_atom_site_label_2
_geom_bond_distance
_geom_bond_site_symmetry_2
_geom_bond_publ_flag
O1 C22 1.398(3) . ?
O1 C19 1.405(3) . ?
O2 C45 1.419(3) . ?
O2 B1 1.436(4) . ?
O3 C53 1.397(7) . ?
O3 C53' 1.456(12) . ?
O3 B1 1.458(3) . ?
N1 C1 1.365(3) . ?
N1 C4 1.375(3) . ?
N1 H1 0.951(18) . ?
N2 C5 1.373(3) . ?
N2 C8 1.386(3) . ?
N2 B1 1.544(4) . ?
N3 C13 1.375(3) . ?
N3 C10 1.386(4) . ?
N3 B1 1.551(3) . ?
N4 C17 1.363(3) . ?
N4 C14 1.370(3) . ?
N4 H4 0.947(19) . ?
C1 C2 1.416(4) . ?
C1 C23 1.424(4) . ?
C2 C3 1.373(4) . ?
C2 H2 0.95 . ?
C3 C4 1.408(4) . ?
C3 H3 0.95 . ?
C4 C5 1.428(4) . ?
C5 C6 1.411(4) . ?
C6 C7 1.370(4) . ?
C6 H6 0.95 . ?
C7 C8 1.416(4) . ?
C7 H7 0.95 . ?
C8 C9 1.410(4) . ?
C9 C10 1.398(4) . ?
C9 C24 1.486(4) . ?
C10 C11 1.423(4) . ?
C11 C12 1.361(4) . ?
C11 H11 0.95 . ?
C12 C13 1.421(4) . ?
C12 H12 0.95 . ?
C13 C14 1.419(4) . ?
C14 C15 1.406(4) . ?
C15 C16 1.370(4) . ?
C15 H15 0.95 . ?
C16 C17 1.414(4) . ?
C16 H16 0.95 . ?
C17 C18 1.421(4) . ?
C18 C19 1.384(4) . ?
C18 C31 1.503(4) . ?
C19 C20 1.412(4) . ?
C20 C21 1.363(4) . ?
C20 H20 0.95 . ?
C21 C22 1.410(4) . ?
C21 H21 0.95 . ?
C22 C23 1.386(4) . ?
C23 C38 1.497(4) . ?
C24 C25 1.390(4) . ?
C24 C29 1.401(4) . ?
C25 C26 1.390(4) . ?
C25 H25 0.95 . ?
C26 C27 1.392(5) . ?
C26 H26 0.95 . ?
C27 C28 1.378(5) . ?
C27 C30 1.511(4) . ?
C28 C29 1.390(4) . ?
C28 H28 0.95 . ?
C29 H29 0.95 . ?
C30 H30A 0.98 . ?
C30 H30B 0.98 . ?
C30 H30C 0.98 . ?
C31 C36 1.383(4) . ?
C31 C32 1.386(4) . ?
C32 C33 1.388(4) . ?
C32 H32 0.95 . ?
C33 C34 1.383(5) . ?
C33 H33 0.95 . ?
C34 C35 1.385(4) . ?
C34 C37 1.512(4) . ?
C35 C36 1.389(4) . ?
C35 H35 0.95 . ?
C36 H36 0.95 . ?
C37 H37A 0.98 . ?
C37 H37B 0.98 . ?
C37 H37C 0.98 . ?
C38 C43 1.387(4) . ?
C38 C39 1.396(4) . ?
C39 C40 1.382(4) . ?
C39 H39 0.95 . ?
C40 C41 1.390(4) . ?
C40 H40 0.95 . ?
C41 C42 1.392(4) . ?
C41 C44 1.507(4) . ?
C42 C43 1.388(4) . ?
C42 H42 0.95 . ?
C43 H43 0.95 . ?
C44 H44A 0.98 . ?
C44 H44B 0.98 . ?
C44 H44C 0.98 . ?
C45 C46 1.524(4) . ?
C45 H45A 0.99 . ?
C45 H45B 0.99 . ?
C46 C47 1.518(4) . ?
C46 H46A 0.99 . ?
C46 H46B 0.99 . ?
C47 C48 1.524(4) . ?
C47 H47A 0.99 . ?
C47 H47B 0.99 . ?
C48 C49 1.550(5) . ?
C48 H48A 0.99 . ?
C48 H48B 0.99 . ?
C49 C50 1.511(5) . ?
C49 H49A 0.99 . ?
C49 H49B 0.99 . ?
C50 C51' 1.481(14) . ?
C50 C51 1.610(9) . ?
C50 H50A 0.99 . ?
C50 H50B 0.99 . ?
C51 C52 1.522(10) . ?
C51 H51A 0.99 . ?
C51 H51B 0.99 . ?
C52 H52A 0.98 . ?
C52 H52B 0.98 . ?
C52 H52C 0.98 . ?
C51' C52' 1.53(2) . ?
C51' H51C 0.99 . ?
C51' H51D 0.99 . ?
C52' H52D 0.98 . ?
C52' H52E 0.98 . ?
C52' H52F 0.98 . ?
C53 C54 1.488(9) . ?
C53 H53A 0.99 . ?
C53 H53B 0.99 . ?
C54 C55 1.510(9) . ?
C54 H54A 0.99 . ?
C54 H54B 0.99 . ?
C55 C56 1.527(9) . ?
C55 H55A 0.99 . ?
C55 H55B 0.99 . ?
C56 C57 1.497(8) . ?
C56 H56A 0.99 . ?
C56 H56B 0.99 . ?
C57 C58 1.464(8) . ?
C57 H57A 0.99 . ?
C57 H57B 0.99 . ?
C58 C59 1.616(8) . ?
C58 H58A 0.99 . ?
C58 H58B 0.99 . ?
C59 C60 1.461(9) . ?
C59 H59A 0.99 . ?
C59 H59B 0.99 . ?
C60 H60A 0.98 . ?
C60 H60B 0.98 . ?
C60 H60C 0.98 . ?
C53' C54' 1.458(15) . ?
C53' H53C 0.99 . ?
C53' H53D 0.99 . ?
C54' C55' 1.454(16) . ?
C54' H54C 0.99 . ?
C54' H54D 0.99 . ?
C55' C56' 1.376(15) . ?
C55' H55C 0.99 . ?
C55' H55D 0.99 . ?
C56' C57' 1.711(14) . ?
C56' H56C 0.99 . ?
C56' H56D 0.99 . ?
C57' C58' 1.684(15) . ?
C57' H57C 0.99 . ?
C57' H57D 0.99 . ?
C58' C59' 1.306(15) . ?
C58' H58C 0.99 . ?
C58' H58D 0.99 . ?
C59' C60' 1.447(15) . ?
C59' H59C 0.99 . ?
C59' H59D 0.99 . ?
C60' H60D 0.98 . ?
C60' H60E 0.98 . ?
C60' H60F 0.98 . ?
